data_4300525
loop_
_publ_author_name
'K. Muller-Buschbaum, Catharina C. Quitmann'

_publ_section_title
;
Homoleptic Rare Earth Dipyridylamides [Ln2(N(NC5H4)2)6],
Ln = Ce, Nd, Sm, Ho,
;
_journal_name_full 'Inorganic Chemistry'
_journal_year 2006
_chemical_formula_moiety '[Ce(N(C5H4N)2)3)]2'
_chemical_formula_sum 'C60 H48 Ce2 N18'
_chemical_formula_weight 1301.40
_chemical_name_common Cerium-tris-(dipyridylamide)
_space_group_IT_number 14
_symmetry_cell_setting monoclinic
_symmetry_space_group_name_Hall '-P 2yn'
_symmetry_space_group_name_H-M 'P 1 21/n 1'
_cell_angle_alpha 90.00
_cell_angle_beta 101.600(6)
_cell_angle_gamma 90.00
_cell_formula_units_Z 2
_cell_length_a 10.6300(8)
_cell_length_b 15.3600(10)
_cell_length_c 16.5200(12)
_cell_measurement_temperature 170(2)
_cell_volume 2642.2(3)
_diffrn_ambient_temperature 170(2)
_exptl_crystal_density_diffrn 1.636
_cod_original_sg_symbol_H-M 'P 21/n'
_cod_original_formula_sum 'C60 H48 N18 Ce2'
_cod_database_code 4300525

loop_
_symmetry_equiv_pos_as_xyz
'x, y, z'
'-x+1/2, y+1/2, -z+1/2'
'-x, -y, -z'
'x-1/2, -y-1/2, z-1/2'

loop_
_atom_site_label
_atom_site_type_symbol
_atom_site_fract_x
_atom_site_fract_y
_atom_site_fract_z
_atom_site_U_iso_or_equiv
_atom_site_adp_type
_atom_site_occupancy
_atom_site_symmetry_multiplicity
_atom_site_calc_flag
_atom_site_refinement_flags
_atom_site_disorder_assembly
_atom_site_disorder_group
Ce1 Ce 0.08579(2) 0.398492(15) 0.075069(12) 0.02610(9) Uani 1 1 d . . .
N1 N 0.1117(4) 0.4134(2) 0.2289(2) 0.0304(8) Uani 1 1 d . . .
C1 C -0.0139(4) 0.4215(3) 0.2340(2) 0.0300(8) Uani 1 1 d . . .
H1 H -0.275(5) 0.454(4) 0.092(3) 0.036(14) Uiso 1 1 d . . .
N2 N -0.0910(4) 0.4347(3) 0.1580(2) 0.0308(7) Uani 1 1 d . . .
C2 C -0.2186(5) 0.4397(3) 0.1506(3) 0.0360(9) Uani 1 1 d . . .
H2 H -0.365(7) 0.432(5) 0.209(4) 0.057(18) Uiso 1 1 d . . .
N3 N 0.2014(4) 0.4216(3) 0.3730(2) 0.0399(9) Uani 1 1 d . . .
C3 C -0.2799(5) 0.4319(4) 0.2161(3) 0.0425(11) Uani 1 1 d . . .
H3 H -0.231(6) 0.410(4) 0.344(4) 0.055(18) Uiso 1 1 d . . .
N4 N 0.1874(4) 0.2539(3) 0.1009(2) 0.0335(8) Uani 1 1 d . . .
C4 C -0.2017(6) 0.4187(4) 0.2944(3) 0.0442(12) Uani 1 1 d . . .
H4 H -0.024(5) 0.408(3) 0.353(3) 0.030(13) Uiso 1 1 d . . .
N5 N -0.0207(4) 0.2511(3) 0.1090(2) 0.0329(8) Uani 1 1 d . . .
C5 C -0.0717(5) 0.4140(3) 0.3041(3) 0.0378(10) Uani 1 1 d . . .
H5 H 0.330(7) 0.360(5) 0.227(4) 0.059(19) Uiso 1 1 d . . .
N6 N 0.3851(4) 0.2884(3) 0.0791(2) 0.0342(8) Uani 1 1 d . . .
C6 C 0.2128(5) 0.4023(3) 0.2947(2) 0.0316(8) Uani 1 1 d . . .
H6 H 0.520(6) 0.338(4) 0.329(3) 0.045(16) Uiso 1 1 d . . .
N7 N -0.0740(3) 0.4241(2) -0.0687(2) 0.0273(7) Uani 1 1 d . . .
C7 C 0.3304(5) 0.3733(3) 0.2779(3) 0.0371(10) Uani 1 1 d . . .
H7 H 0.461(10) 0.361(7) 0.451(7) 0.11(4) Uiso 1 1 d . . .
N8 N -0.2697(4) 0.4885(3) -0.0751(2) 0.0315(7) Uani 1 1 d . . .
C8 C 0.4348(5) 0.3630(4) 0.3407(3) 0.0441(11) Uani 1 1 d . . .
H8 H 0.289(6) 0.423(4) 0.490(4) 0.053(17) Uiso 1 1 d . . .
N9 N 0.1169(4) 0.3577(3) -0.0732(2) 0.0298(7) Uani 1 1 d . . .
C9 C 0.4231(6) 0.3813(5) 0.4219(3) 0.0517(15) Uani 1 1 d . . .
H9 H -0.219(6) 0.258(4) 0.113(4) 0.052(17) Uiso 1 1 d . . .
C10 C 0.3067(6) 0.4109(4) 0.4330(3) 0.0463(13) Uani 1 1 d . . .
H10 H -0.198(6) 0.110(4) 0.170(4) 0.043(16) Uiso 1 1 d . . .
C11 C 0.0903(4) 0.2047(3) 0.1202(2) 0.0305(8) Uani 1 1 d . . .
H11 H -0.018(7) 0.029(5) 0.188(4) 0.07(2) Uiso 1 1 d . . .
C12 C -0.1258(5) 0.2165(3) 0.1283(3) 0.0393(10) Uani 1 1 d . . .
H12 H 0.164(6) 0.087(4) 0.156(4) 0.047(16) Uiso 1 1 d . . .
C13 C -0.1296(6) 0.1327(4) 0.1580(3) 0.0441(12) Uani 1 1 d . . .
H13 H 0.260(6) 0.093(4) 0.059(4) 0.050(18) Uiso 1 1 d . . .
C14 C -0.0170(6) 0.0852(3) 0.1708(3) 0.0428(12) Uani 1 1 d . . .
H14 H 0.455(6) 0.061(5) 0.018(4) 0.059(19) Uiso 1 1 d . . .
C15 C 0.0938(5) 0.1193(3) 0.1527(3) 0.0377(10) Uani 1 1 d . . .
H15 H 0.604(7) 0.177(5) 0.006(4) 0.07(2) Uiso 1 1 d . . .
C16 C 0.2975(4) 0.2244(3) 0.0803(2) 0.0304(8) Uani 1 1 d . . .
H16 H 0.550(5) 0.316(4) 0.053(3) 0.034(13) Uiso 1 1 d . . .
C17 C 0.3202(5) 0.1384(4) 0.0554(3) 0.0403(10) Uani 1 1 d . . .
H17 H -0.444(6) 0.543(4) -0.078(3) 0.042(15) Uiso 1 1 d . . .
C18 C 0.4327(6) 0.1210(4) 0.0293(3) 0.0478(13) Uani 1 1 d . . .
H18 H -0.558(7) 0.411(4) -0.123(4) 0.050(17) Uiso 1 1 d . . .
C19 C 0.5219(5) 0.1860(4) 0.0276(3) 0.0469(12) Uani 1 1 d . . .
H19 H -0.457(7) 0.284(5) -0.146(4) 0.064(19) Uiso 1 1 d . . .
C20 C 0.4930(5) 0.2678(4) 0.0528(3) 0.0396(10) Uani 1 1 d . . .
H20 H -0.229(5) 0.287(4) -0.126(3) 0.033(13) Uiso 1 1 d . . .
C21 C -0.2060(4) 0.4159(3) -0.0879(2) 0.0290(8) Uani 1 1 d . . .
H21 H -0.137(9) 0.382(5) -0.232(5) 0.09(3) Uiso 1 1 d . . .
C22 C -0.3993(5) 0.4870(3) -0.0874(3) 0.0371(10) Uani 1 1 d . . .
H22 H 0.031(6) 0.317(4) -0.303(4) 0.048(16) Uiso 1 1 d . . .
C23 C -0.4694(5) 0.4141(4) -0.1135(3) 0.0402(11) Uani 1 1 d . . .
H23 H 0.242(6) 0.275(4) -0.223(4) 0.048(16) Uiso 1 1 d . . .
C24 C -0.4052(5) 0.3387(4) -0.1283(3) 0.0399(10) Uani 1 1 d . . .
H24 H 0.287(5) 0.304(4) -0.075(3) 0.037(13) Uiso 1 1 d . . .
C25 C -0.2722(5) 0.3387(3) -0.1153(3) 0.0365(10) Uani 1 1 d . . .
C26 C 0.0000(4) 0.3804(3) -0.1157(2) 0.0266(8) Uani 1 1 d . . .
C27 C -0.0357(5) 0.3654(3) -0.2012(3) 0.0339(9) Uani 1 1 d . . .
C28 C 0.0522(5) 0.3282(3) -0.2414(3) 0.0383(10) Uani 1 1 d . . .
C29 C 0.1730(5) 0.3042(3) -0.1968(3) 0.0367(10) Uani 1 1 d . . .
C30 C 0.2013(4) 0.3198(3) -0.1131(3) 0.0352(9) Uani 1 1 d . . .

loop_
_atom_site_aniso_label
_atom_site_aniso_U_11
_atom_site_aniso_U_22
_atom_site_aniso_U_33
_atom_site_aniso_U_23
_atom_site_aniso_U_13
_atom_site_aniso_U_12
Ce1 0.03091(13) 0.02833(13) 0.01957(11) 0.00140(9) 0.00628(7) 0.00283(10)
N1 0.0340(18) 0.034(2) 0.0239(15) 0.0020(13) 0.0060(13) 0.0016(15)
C1 0.038(2) 0.027(2) 0.0257(18) 0.0005(14) 0.0066(16) -0.0019(16)
N2 0.0326(18) 0.0321(19) 0.0282(16) 0.0023(14) 0.0074(14) 0.0040(15)
C2 0.036(2) 0.037(3) 0.036(2) 0.0047(18) 0.0092(18) 0.0057(19)
N3 0.047(2) 0.049(2) 0.0226(16) -0.0001(15) 0.0033(15) -0.0040(19)
C3 0.033(2) 0.053(3) 0.045(3) 0.006(2) 0.016(2) 0.008(2)
N4 0.0323(19) 0.037(2) 0.0315(17) 0.0007(15) 0.0084(14) 0.0034(15)
C4 0.049(3) 0.050(3) 0.038(2) 0.005(2) 0.020(2) 0.004(2)
N5 0.0326(19) 0.033(2) 0.0341(18) -0.0008(14) 0.0081(14) 0.0009(15)
C5 0.043(3) 0.044(3) 0.027(2) 0.0023(17) 0.0099(18) 0.001(2)
N6 0.0364(19) 0.039(2) 0.0283(16) 0.0036(15) 0.0080(14) 0.0050(17)
C6 0.039(2) 0.030(2) 0.0245(17) 0.0008(16) 0.0037(15) -0.0047(18)
N7 0.0310(18) 0.0258(16) 0.0247(15) -0.0014(12) 0.0048(13) 0.0030(13)
C7 0.037(2) 0.040(3) 0.032(2) -0.0021(18) 0.0025(18) -0.001(2)
N8 0.0277(17) 0.035(2) 0.0313(17) -0.0008(14) 0.0057(13) 0.0045(15)
C8 0.039(3) 0.043(3) 0.047(3) 0.005(2) -0.002(2) -0.001(2)
N9 0.0300(17) 0.038(2) 0.0223(15) -0.0008(13) 0.0067(13) 0.0061(15)
C9 0.049(3) 0.065(4) 0.033(2) 0.013(2) -0.009(2) -0.008(3)
C10 0.055(3) 0.054(3) 0.026(2) 0.004(2) -0.001(2) -0.008(3)
C11 0.038(2) 0.032(2) 0.0224(17) -0.0030(15) 0.0071(15) 0.0031(18)
C12 0.039(2) 0.037(3) 0.045(2) -0.0064(19) 0.0145(19) -0.001(2)
C13 0.052(3) 0.039(3) 0.047(3) -0.004(2) 0.023(2) -0.008(2)
C14 0.064(3) 0.032(3) 0.036(2) 0.0040(18) 0.021(2) 0.000(2)
C15 0.048(3) 0.038(3) 0.029(2) 0.0023(17) 0.0096(18) 0.009(2)
C16 0.033(2) 0.032(2) 0.0268(18) 0.0046(15) 0.0056(15) 0.0103(17)
C17 0.046(3) 0.036(3) 0.040(2) -0.0042(19) 0.012(2) 0.004(2)
C18 0.058(3) 0.045(3) 0.046(3) 0.000(2) 0.022(2) 0.017(3)
C19 0.044(3) 0.063(4) 0.036(2) 0.003(2) 0.014(2) 0.014(3)
C20 0.039(2) 0.051(3) 0.030(2) 0.0046(19) 0.0102(18) 0.000(2)
C21 0.0282(19) 0.036(2) 0.0224(17) 0.0041(14) 0.0030(14) 0.0018(16)
C22 0.033(2) 0.043(3) 0.037(2) 0.0017(19) 0.0089(17) 0.002(2)
C23 0.033(2) 0.045(3) 0.042(2) 0.004(2) 0.0072(19) -0.001(2)
C24 0.037(2) 0.039(3) 0.042(2) 0.002(2) 0.0060(19) -0.006(2)
C25 0.038(2) 0.032(2) 0.040(2) 0.0006(18) 0.0095(19) -0.0013(19)
C26 0.0304(19) 0.0240(19) 0.0254(17) -0.0003(13) 0.0057(14) 0.0013(15)
C27 0.037(2) 0.037(2) 0.0260(18) -0.0043(16) 0.0037(16) 0.0012(19)
C28 0.044(3) 0.045(3) 0.0259(19) -0.0058(18) 0.0073(17) -0.004(2)
C29 0.041(2) 0.043(3) 0.0304(19) -0.0028(18) 0.0157(17) 0.002(2)
C30 0.033(2) 0.043(3) 0.031(2) 0.0004(17) 0.0104(17) 0.0043(19)

loop_
_geom_bond_atom_site_label_1
_geom_bond_atom_site_label_2
_geom_bond_distance
_geom_bond_site_symmetry_2
_geom_bond_publ_flag
Ce1 N4 2.469(4) . ?
Ce1 N1 2.511(3) . ?
Ce1 N2 2.599(4) . ?
Ce1 N9 2.613(3) . ?
Ce1 N8 2.614(4) 3_565 ?
Ce1 N5 2.642(4) . ?
Ce1 N7 2.657(3) . ?
Ce1 N7 2.729(4) 3_565 ?
Ce1 C1 3.043(4) . ?
Ce1 C11 3.066(5) . ?
N1 C1 1.360(6) . ?
N1 C6 1.377(5) . ?
C1 N2 1.370(5) . ?
C1 C5 1.420(6) . ?
N2 C2 1.338(6) . ?
C2 C3 1.376(7) . ?
N3 C10 1.348(6) . ?
N3 C6 1.355(5) . ?
C3 C4 1.405(7) . ?
N4 C16 1.360(5) . ?
N4 C11 1.368(6) . ?
C4 C5 1.361(8) . ?
N5 C12 1.333(6) . ?
N5 C11 1.358(6) . ?
N6 C20 1.344(6) . ?
N6 C16 1.357(6) . ?
C6 C7 1.406(7) . ?
N7 C21 1.381(5) . ?
N7 C26 1.385(5) . ?
N7 Ce1 2.729(4) 3_565 ?
C7 C8 1.368(7) . ?
N8 C21 1.344(6) . ?
N8 C22 1.351(6) . ?
N8 Ce1 2.614(4) 3_565 ?
C8 C9 1.400(8) . ?
N9 C26 1.344(5) . ?
N9 C30 1.348(5) . ?
C9 C10 1.364(9) . ?
C11 C15 1.415(7) . ?
C12 C13 1.380(8) . ?
C13 C14 1.382(8) . ?
C14 C15 1.376(8) . ?
C16 C17 1.418(7) . ?
C17 C18 1.377(7) . ?
C18 C19 1.381(9) . ?
C19 C20 1.377(8) . ?
C21 C25 1.406(7) . ?
C22 C23 1.365(7) . ?
C23 C24 1.391(8) . ?
C24 C25 1.386(7) . ?
C26 C27 1.406(6) . ?
C27 C28 1.375(7) . ?
C28 C29 1.396(7) . ?
C29 C30 1.376(6) . ?
